data_9003378
loop_
_publ_author_name
'Jimenez, A.'
'Prieto, M.'
'Salvado, M. A.'
'Garcia-Granda S'

_publ_section_title
;
 Structure and crystallization behavior of the (Ba,Sr)HAsO4.H2O
 solid-solution in aqueous environments
;
_journal_name_full 'American Mineralogist'
_journal_page_first 601
_journal_page_last 609
_journal_volume 89
_journal_year 2004
_chemical_formula_structural SrHAsO4.H2O
_chemical_formula_sum 'As H3 O5 Sr'
_space_group_IT_number 61
_symmetry_space_group_name_Hall '-P 2ac 2ab'
_symmetry_space_group_name_H-M 'P b c a'
_cell_angle_alpha 90
_cell_angle_beta 90
_cell_angle_gamma 90
_cell_formula_units_Z 8
_cell_length_a 7.4361
_cell_length_b 8.4808
_cell_length_c 14.348
_cell_volume 904.843
_database_code_amcsd 0003467
_exptl_crystal_density_diffrn 3.605
_cod_original_formula_sum 'Sr As O5 H3'
_cod_database_code 9003378
_amcsd_formula_title SrHAsO4.H2O

loop_
_space_group_symop_operation_xyz
x,y,z
x,1/2-y,1/2+z
-x,1/2+y,1/2-z
1/2-x,1/2+y,z
1/2+x,1/2-y,-z
1/2+x,y,1/2-z
1/2-x,-y,1/2+z
-x,-y,-z

loop_
_atom_site_aniso_label
_atom_site_aniso_U_11
_atom_site_aniso_U_22
_atom_site_aniso_U_33
_atom_site_aniso_U_12
_atom_site_aniso_U_13
_atom_site_aniso_U_23
Sr 0.01100 0.01200 0.01300 0.00200 -0.00100 -0.00200
As 0.01100 0.01100 0.00900 0.00000 0.00000 0.00000
O1 0.02700 0.01600 0.01200 -0.00900 0.00100 -0.00300
O2 0.02200 0.01200 0.01100 -0.00300 0.00100 0.00300
O3 0.01000 0.03400 0.02000 -0.00700 0.00800 -0.01000
O4 0.01800 0.01500 0.01800 0.00300 -0.00300 0.00300
Ow5 0.03300 0.02000 0.01300 0.00000 0.00100 0.00200

loop_
_atom_site_label
_atom_site_fract_x
_atom_site_fract_y
_atom_site_fract_z
_atom_site_U_iso_or_equiv
_atom_site_type_symbol
_atom_site_attached_hydrogens
Sr -0.36180 0.18190 0.08140 0.01200 Sr 0
As 0.14500 0.05400 0.11250 0.01000 As 0
O1 0.20110 0.15910 0.21280 0.01900 O 0
O2 0.07580 -0.11810 0.15640 0.01500 O 0
O3 0.32770 0.04240 0.04570 0.02100 O 0
O4 -0.01360 0.15920 0.05780 0.01700 O 0
Ow5 0.86180 0.09400 0.65610 0.02200 O 0
H1 0.26500 0.21600 0.19400 0.02000 H 0
H2 0.94000 0.13300 0.61600 0.00600 H 0
H3 0.89700 0.10900 0.71300 0.00500 H 0

loop_
_cod_changelog_entry_id
_cod_changelog_entry_author
_cod_changelog_entry_date
_cod_changelog_entry_text
1
;cod-tools version 3.8.0
Id: cif_guess_AMCSD_atom_types 9581 2023-05-17 12:35:41Z saulius
;
2023-05-18T08:40:32+03:00
;Derived atom types and hydrogen counts
from atom names that follow the AMCSD naming convention
(Wat == water, O-H == hydroxyl).
;

loop_
_cod_related_entry_id
_cod_related_entry_database
_cod_related_entry_code
1 AMCSD 0003467
